data_7219142
loop_
_publ_author_name
'Monge, Angeles'
'Gutierrez-Puebla, Enrique'
'Iglesias, Marta'
'Snejko, Natalia'
'Aguirre, Lina Maria'

_publ_section_title
;
 Advances in understanding the structure-catalyst activity relationship of
 green Indium MOFs catalysts in the solvent-free ketones cyanosilylation
;
_journal_name_full 'RSC Adv.'
_journal_paper_doi 10.1039/C4RA13924K
_journal_year 2014
_chemical_formula_moiety 'C78 H44 F24 In4 N2 O20, 0.35(O)'
_chemical_formula_sum 'C78 H44 F24 In4 N2 O20.35'
_chemical_formula_weight 2252.43
_chemical_name_systematic
; 
 ? 
;
_space_group_IT_number 13
_symmetry_cell_setting monoclinic
_symmetry_space_group_name_Hall '-P 2yac'
_symmetry_space_group_name_H-M 'P 1 2/n 1'
_atom_sites_solution_hydrogens geom
_atom_sites_solution_primary direct
_atom_sites_solution_secondary difmap
_audit_creation_method SHELXL-97
_audit_update_record
;
2014-09-29 deposited with the CCDC.
2014-12-19 downloaded from the CCDC.
;
_cell_angle_alpha 90.00
_cell_angle_beta 111.227(6)
_cell_angle_gamma 90.00
_cell_formula_units_Z 4
_cell_length_a 24.165(2)
_cell_length_b 13.4565(12)
_cell_length_c 27.388(3)
_cell_measurement_reflns_used 5630
_cell_measurement_temperature 296(2)
_cell_measurement_theta_max 53.15
_cell_measurement_theta_min 3.46
_cell_volume 8301.7(14)
_computing_cell_refinement 'Bruker SMART'
_computing_data_collection 'Bruker SMART'
_computing_data_reduction 'Bruker SAINT'
_computing_molecular_graphics 'Bruker SHELXTL'
_computing_publication_material 'Bruker SHELXTL'
_computing_structure_refinement 'SHELXL-97 (Sheldrick, 1997)'
_computing_structure_solution 'SHELXS-97 (Sheldrick, 1990)'
_diffrn_ambient_temperature 296(2)
_diffrn_measured_fraction_theta_full 0.967
_diffrn_measured_fraction_theta_max 0.967
_diffrn_measurement_device_type 'CCD area detector'
_diffrn_measurement_method 'phi and omega scans'
_diffrn_radiation_monochromator graphite
_diffrn_radiation_source 'fine-focus sealed tube'
_diffrn_radiation_type CuK\a
_diffrn_radiation_wavelength 1.54178
_diffrn_reflns_av_R_equivalents 0.1657
_diffrn_reflns_av_sigmaI/netI 0.1090
_diffrn_reflns_limit_h_max 27
_diffrn_reflns_limit_h_min -27
_diffrn_reflns_limit_k_max 15
_diffrn_reflns_limit_k_min -12
_diffrn_reflns_limit_l_max 30
_diffrn_reflns_limit_l_min -31
_diffrn_reflns_number 104810
_diffrn_reflns_theta_full 63.35
_diffrn_reflns_theta_max 63.35
_diffrn_reflns_theta_min 2.09
_exptl_absorpt_coefficient_mu 9.905
_exptl_absorpt_correction_T_max 0.8265
_exptl_absorpt_correction_T_min 0.5046
_exptl_absorpt_correction_type multi-scan
_exptl_absorpt_process_details SADABS
_exptl_crystal_colour colourless
_exptl_crystal_density_diffrn 1.802
_exptl_crystal_density_method 'not measured'
_exptl_crystal_description plate
_exptl_crystal_F_000 4408
_exptl_crystal_size_max 0.08
_exptl_crystal_size_mid 0.06
_exptl_crystal_size_min 0.02
_refine_diff_density_max 1.267
_refine_diff_density_min -0.678
_refine_diff_density_rms 0.204
_refine_ls_extinction_coef 0.00075(3)
_refine_ls_extinction_expression Fc^*^=kFc[1+0.001xFc^2^\l^3^/sin(2\q)]^-1/4^
_refine_ls_extinction_method SHELXL
_refine_ls_goodness_of_fit_ref 1.014
_refine_ls_hydrogen_treatment noref
_refine_ls_matrix_type full
_refine_ls_number_parameters 1226
_refine_ls_number_reflns 13117
_refine_ls_number_restraints 1
_refine_ls_restrained_S_all 1.014
_refine_ls_R_factor_all 0.0927
_refine_ls_R_factor_gt 0.0532
_refine_ls_shift/su_max 0.029
_refine_ls_shift/su_mean 0.001
_refine_ls_structure_factor_coef Fsqd
_refine_ls_weighting_details 'calc w=1/[\s^2^(Fo^2^)+(0.0267P)^2^+7.8717P] where P=(Fo^2^+2Fc^2^)/3'
_refine_ls_weighting_scheme calc
_refine_ls_wR_factor_gt 0.1049
_refine_ls_wR_factor_ref 0.1210
_reflns_number_gt 8958
_reflns_number_total 13117
_reflns_threshold_expression >2sigma(I)
_cod_data_source_file c4ra13924k2.cif
_cod_data_source_block InPF-15
_cod_depositor_comments
;
The following automatic conversions were performed:

'_symmetry_cell_setting' value 'Monoclinic' changed to 'monoclinic'
according to
/usr/data/users/saulius/crontab/automatic-downloads/rss-feeds/RSC/lib/dictionaries/cif_core.dic
dictionary named 'cif_core.dic' version 2.4.2 from 2011-04-26.

Automatic conversion script
Id: cif_fix_values 2935 2014-11-11 08:27:57Z andrius 
;
_cod_original_cell_volume 8301.6(13)
_cod_original_sg_symbol_H-M P2/n
_cod_database_code 7219142

loop_
_symmetry_equiv_pos_as_xyz
'x, y, z'
'-x+1/2, y, -z+1/2'
'-x, -y, -z'
'x-1/2, -y, z-1/2'

loop_
_atom_site_label
_atom_site_type_symbol
_atom_site_fract_x
_atom_site_fract_y
_atom_site_fract_z
_atom_site_U_iso_or_equiv
_atom_site_adp_type
_atom_site_occupancy
_atom_site_symmetry_multiplicity
_atom_site_calc_flag
_atom_site_refinement_flags
_atom_site_disorder_assembly
_atom_site_disorder_group
C1 C 0.1274(4) 0.6934(7) 0.2361(4) 0.080(3) Uani 1 1 d . . .
H1 H 0.1036 0.7495 0.2256 0.096 Uiso 1 1 calc R . .
C2 C 0.1399(4) 0.5362(7) 0.2664(4) 0.066(2) Uani 1 1 d . . .
H2 H 0.1254 0.4801 0.2775 0.079 Uiso 1 1 calc R . .
C3 C 0.1829(4) 0.6974(7) 0.2350(5) 0.082(3) Uani 1 1 d . . .
H3 H 0.1962 0.7550 0.2240 0.098 Uiso 1 1 calc R . .
C4 C 0.1964(4) 0.5339(6) 0.2662(4) 0.067(3) Uani 1 1 d . . .
H4 H 0.2194 0.4769 0.2770 0.080 Uiso 1 1 calc R . .
C5 C 0.2195(3) 0.6165(6) 0.2499(3) 0.0430(18) Uani 1 1 d . . .
C6 C -0.1299(4) 0.4168(6) 0.2581(4) 0.071(3) Uani 1 1 d . . .
H6 H -0.1094 0.4766 0.2619 0.085 Uiso 1 1 calc R . .
C7 C -0.1325(3) 0.2495(6) 0.2497(3) 0.056(2) Uani 1 1 d . . .
H7 H -0.1137 0.1901 0.2478 0.068 Uiso 1 1 calc R . .
C8 C -0.1872(3) 0.4186(6) 0.2555(4) 0.068(3) Uani 1 1 d . . .
H8 H -0.2050 0.4792 0.2572 0.081 Uiso 1 1 calc R . .
C9 C -0.1909(3) 0.2455(6) 0.2465(3) 0.055(2) Uani 1 1 d . . .
H9 H -0.2107 0.1850 0.2416 0.066 Uiso 1 1 calc R . .
C10 C -0.2195(3) 0.3321(5) 0.2505(3) 0.0450(19) Uani 1 1 d . . .
C11 C 0.0468(3) 0.4898(6) 0.3562(3) 0.0399(17) Uani 1 1 d . . .
C12 C 0.0848(3) 0.4701(6) 0.4115(3) 0.0436(18) Uani 1 1 d . . .
C13 C 0.1372(3) 0.5209(6) 0.4361(3) 0.053(2) Uani 1 1 d . . .
H13 H 0.1469 0.5750 0.4196 0.064 Uiso 1 1 calc R . .
C14 C 0.0698(3) 0.3952(6) 0.4388(3) 0.056(2) Uani 1 1 d . . .
H14 H 0.0336 0.3627 0.4237 0.067 Uiso 1 1 calc R . .
C15 C 0.1758(3) 0.4913(7) 0.4855(3) 0.061(2) Uani 1 1 d . . .
H15 H 0.2116 0.5246 0.5011 0.073 Uiso 1 1 calc R . .
C16 C 0.1074(4) 0.3674(7) 0.4881(3) 0.061(2) Uani 1 1 d . . .
H16 H 0.0961 0.3169 0.5056 0.073 Uiso 1 1 calc R . .
C17 C 0.1618(3) 0.4136(6) 0.5118(3) 0.051(2) Uani 1 1 d . . .
C18 C 0.2047(3) 0.3669(7) 0.5632(3) 0.059(2) Uani 1 1 d . . .
C19 C 0.2594(4) 0.4323(9) 0.5904(4) 0.077(3) Uani 1 1 d . . .
C20 C 0.2275(4) 0.2692(9) 0.5461(4) 0.074(3) Uani 1 1 d . . .
C21 C -0.1756(4) -0.3495(7) 0.3963(3) 0.057(2) Uani 1 1 d . . .
C22 C -0.1340(4) -0.4139(6) 0.3916(3) 0.057(2) Uani 1 1 d . . .
H22 H -0.1228 -0.4685 0.4138 0.068 Uiso 1 1 calc R . .
C23 C -0.1913(4) -0.2663(8) 0.3625(4) 0.075(3) Uani 1 1 d . . .
H23 H -0.2189 -0.2204 0.3649 0.090 Uiso 1 1 calc R . .
C24 C -0.1086(3) -0.4000(6) 0.3550(3) 0.052(2) Uani 1 1 d . . .
H24 H -0.0805 -0.4453 0.3529 0.062 Uiso 1 1 calc R . .
C25 C -0.1648(4) -0.2540(7) 0.3254(4) 0.070(3) Uani 1 1 d . . .
H25 H -0.1753 -0.1996 0.3030 0.084 Uiso 1 1 calc R . .
C26 C -0.1238(3) -0.3199(5) 0.3211(3) 0.0459(19) Uani 1 1 d . . .
C27 C -0.0962(3) -0.3038(6) 0.2815(3) 0.0454(19) Uani 1 1 d . . .
C28 C -0.0402(3) 0.2017(6) 0.1675(3) 0.0410(17) Uani 1 1 d . . .
C29 C -0.0780(3) 0.1993(6) 0.1102(3) 0.0423(18) Uani 1 1 d . . .
C30 C -0.1077(4) 0.2822(7) 0.0868(3) 0.066(2) Uani 1 1 d . . .
H30 H -0.1052 0.3400 0.1060 0.079 Uiso 1 1 calc R . .
C31 C -0.0827(3) 0.1141(6) 0.0810(3) 0.053(2) Uani 1 1 d . . .
H31 H -0.0636 0.0564 0.0971 0.064 Uiso 1 1 calc R . .
C32 C -0.1421(4) 0.2800(9) 0.0332(4) 0.086(3) Uani 1 1 d . . .
H32 H -0.1630 0.3367 0.0176 0.103 Uiso 1 1 calc R . .
C33 C -0.1156(4) 0.1137(7) 0.0280(3) 0.062(2) Uani 1 1 d . . .
H33 H -0.1174 0.0562 0.0086 0.074 Uiso 1 1 calc R . .
C34 C -0.1459(4) 0.1984(9) 0.0032(3) 0.074(3) Uani 1 1 d . . .
C38 C 0.1471(4) -0.1497(7) 0.0866(3) 0.064(2) Uani 1 1 d . . .
C39 C 0.1713(4) -0.0937(8) 0.1319(3) 0.071(3) Uani 1 1 d . A .
H39 H 0.2110 -0.0755 0.1431 0.085 Uiso 1 1 calc R . .
C40 C 0.0873(4) -0.1766(7) 0.0713(3) 0.060(2) Uani 1 1 d . A .
H40 H 0.0696 -0.2137 0.0409 0.072 Uiso 1 1 calc R . .
C41 C 0.1379(3) -0.0645(6) 0.1606(3) 0.054(2) Uani 1 1 d . . .
H41 H 0.1552 -0.0258 0.1904 0.065 Uiso 1 1 calc R A .
C42 C 0.0542(4) -0.1480(6) 0.1012(3) 0.054(2) Uani 1 1 d . . .
H42 H 0.0147 -0.1671 0.0911 0.065 Uiso 1 1 calc R A .
C43 C 0.0796(3) -0.0915(6) 0.1460(3) 0.0440(18) Uani 1 1 d . A .
C44 C 0.0441(4) -0.0651(6) 0.1792(3) 0.0466(19) Uani 1 1 d . . .
C45 C 0.1246(3) 0.2578(6) 0.2942(3) 0.0390(17) Uani 1 1 d . . .
C46 C 0.1911(3) 0.2671(6) 0.3244(3) 0.0427(18) Uani 1 1 d . . .
C47 C 0.2305(3) 0.2080(7) 0.3122(3) 0.066(3) Uani 1 1 d . . .
H47 H 0.2162 0.1621 0.2852 0.079 Uiso 1 1 calc R . .
C48 C 0.2125(3) 0.3327(6) 0.3649(3) 0.049(2) Uani 1 1 d . . .
H48 H 0.1861 0.3727 0.3737 0.059 Uiso 1 1 calc R . .
C49 C -0.2276(3) -0.3407(6) -0.1070(3) 0.058(2) Uani 1 1 d . . .
H49 H -0.2141 -0.3855 -0.0793 0.069 Uiso 1 1 calc R . .
C50 C -0.2089(3) -0.2154(7) -0.1606(3) 0.072(3) Uani 1 1 d . . .
H50 H -0.1830 -0.1753 -0.1700 0.086 Uiso 1 1 calc R . .
C51 C -0.1868(3) -0.2822(6) -0.1196(3) 0.051(2) Uani 1 1 d . . .
C52 C -0.1203(3) -0.2976(7) -0.0895(3) 0.059(2) Uani 1 1 d . . .
C53 C -0.1008(5) -0.3851(12) -0.1150(4) 0.092(4) Uani 1 1 d . . .
C54 C -0.0827(4) -0.2028(11) -0.0932(4) 0.085(3) Uani 1 1 d . . .
C55 C -0.1062(3) -0.3121(6) -0.0303(3) 0.049(2) Uani 1 1 d . . .
C56 C -0.0684(4) -0.3845(7) 0.0006(3) 0.060(2) Uani 1 1 d . . .
H56 H -0.0521 -0.4318 -0.0150 0.071 Uiso 1 1 calc R . .
C57 C -0.1295(3) -0.2420(6) -0.0047(3) 0.051(2) Uani 1 1 d . . .
H57 H -0.1554 -0.1934 -0.0244 0.061 Uiso 1 1 calc R . .
C58 C -0.0547(4) -0.3869(6) 0.0543(3) 0.056(2) Uani 1 1 d . . .
H58 H -0.0304 -0.4371 0.0740 0.067 Uiso 1 1 calc R . .
C59 C -0.1150(3) -0.2437(6) 0.0487(3) 0.0478(19) Uani 1 1 d . . .
H59 H -0.1309 -0.1966 0.0647 0.057 Uiso 1 1 calc R . .
C60 C -0.0765(3) -0.3160(5) 0.0787(3) 0.0406(17) Uani 1 1 d . . .
C61 C -0.0606(3) -0.3145(6) 0.1370(3) 0.048(2) Uani 1 1 d . . .
C62 C 0.0936(3) -0.0562(7) 0.3541(3) 0.055(2) Uani 1 1 d . . .
C63 C 0.0954(3) -0.0841(6) 0.4076(3) 0.0494(19) Uani 1 1 d . . .
C64 C 0.1047(4) -0.0134(7) 0.4457(3) 0.058(2) Uani 1 1 d . . .
H64 H 0.1086 0.0531 0.4382 0.070 Uiso 1 1 calc R . .
C65 C 0.0870(4) -0.1830(6) 0.4185(4) 0.062(2) Uani 1 1 d . . .
H65 H 0.0801 -0.2310 0.3925 0.075 Uiso 1 1 calc R . .
C66 C 0.1083(4) -0.0416(7) 0.4955(3) 0.061(2) Uani 1 1 d . . .
H66 H 0.1159 0.0065 0.5215 0.074 Uiso 1 1 calc R . .
C67 C 0.0888(4) -0.2097(7) 0.4672(3) 0.066(2) Uani 1 1 d . . .
H67 H 0.0818 -0.2756 0.4736 0.079 Uiso 1 1 calc R . .
C68 C 0.1009(3) -0.1404(6) 0.5075(3) 0.053(2) Uani 1 1 d . . .
C69 C 0.1096(4) -0.1632(7) 0.5640(4) 0.064(2) Uani 1 1 d . . .
C70 C 0.1157(6) -0.2757(8) 0.5760(4) 0.083(3) Uani 1 1 d . . .
C71 C 0.0541(4) -0.1288(12) 0.5727(4) 0.090(4) Uani 1 1 d . . .
C72 C -0.3335(3) 0.1129(6) 0.1000(3) 0.052(2) Uani 1 1 d . . .
C73 C -0.2830(4) 0.1197(7) 0.0862(3) 0.062(2) Uani 1 1 d . . .
H73 H -0.2853 0.1560 0.0567 0.074 Uiso 1 1 calc R . .
C74 C -0.3278(4) 0.0643(6) 0.1462(3) 0.057(2) Uani 1 1 d . . .
H74 H -0.3600 0.0612 0.1572 0.068 Uiso 1 1 calc R . .
C75 C -0.2307(3) 0.0747(7) 0.1149(3) 0.058(2) Uani 1 1 d . . .
H75 H -0.1989 0.0766 0.1034 0.069 Uiso 1 1 calc R . .
C76 C -0.2742(3) 0.0202(6) 0.1761(3) 0.054(2) Uani 1 1 d . . .
H76 H -0.2711 -0.0138 0.2065 0.065 Uiso 1 1 calc R . .
C77 C -0.2251(3) 0.0261(6) 0.1611(3) 0.0456(19) Uani 1 1 d . . .
C78 C -0.1664(3) -0.0175(6) 0.1951(3) 0.0447(19) Uani 1 1 d . . .
F1 F 0.2923(2) 0.3990(6) 0.6373(2) 0.105(2) Uani 1 1 d . . .
F2 F 0.2950(2) 0.4452(6) 0.5632(2) 0.104(2) Uani 1 1 d . . .
F3 F 0.2423(2) 0.5245(5) 0.5982(2) 0.0866(17) Uani 1 1 d . . .
F4 F 0.2747(2) 0.2312(5) 0.5834(2) 0.104(2) Uani 1 1 d . . .
F5 F 0.1856(3) 0.2000(5) 0.5330(3) 0.0986(19) Uani 1 1 d . . .
F6 F 0.2430(3) 0.2846(5) 0.5047(2) 0.103(2) Uani 1 1 d . . .
F7A F 0.2106(7) -0.0002(16) 0.0493(6) 0.098(6) Uani 0.58(2) 1 d P A 2
F8A F 0.2792(5) -0.092(2) 0.1034(5) 0.119(7) Uani 0.58(2) 1 d P A 2
F9A F 0.2576(7) -0.109(2) 0.0217(6) 0.126(7) Uani 0.58(2) 1 d P A 2
F10A F 0.2565(9) -0.297(2) 0.0606(7) 0.142(10) Uani 0.58(2) 1 d P A 2
F11A F 0.1803(14) -0.338(2) 0.0730(8) 0.109(13) Uani 0.58(2) 1 d P A 2
F12A F 0.2484(8) -0.2557(19) 0.1314(5) 0.118(7) Uani 0.58(2) 1 d P A 2
C37A C 0.2187(12) -0.262(3) 0.0794(9) 0.108(12) Uani 0.58(2) 1 d P A 2
C36A C 0.2415(18) -0.087(5) 0.0633(18) 0.085(3) Uani 0.58(2) 1 d P A 2
C35A C 0.1873(10) -0.1703(18) 0.0551(8) 0.059(2) Uani 0.58(2) 1 d P . 2
F7B F 0.2295(9) -0.068(3) 0.0516(8) 0.095(12) Uani 0.42(2) 1 d P A 1
F8B F 0.2789(7) -0.181(3) 0.1114(8) 0.115(9) Uani 0.42(2) 1 d P A 1
F9B F 0.2622(7) -0.202(4) 0.0291(9) 0.139(15) Uani 0.42(2) 1 d P A 1
F10B F 0.2294(15) -0.375(2) 0.0603(8) 0.137(13) Uani 0.42(2) 1 d P A 1
F11B F 0.1423(13) -0.3772(17) 0.0610(10) 0.098(8) Uani 0.42(2) 1 d P A 1
F12B F 0.2140(15) -0.324(2) 0.1295(7) 0.120(11) Uani 0.42(2) 1 d P A 1
C37B C 0.193(4) -0.325(9) 0.083(3) 0.092(4) Uani 0.42(2) 1 d P A 1
C36B C 0.2383(13) -0.156(4) 0.0636(11) 0.085(3) Uani 0.42(2) 1 d P A 1
C35B C 0.1774(10) -0.217(2) 0.0545(9) 0.049(7) Uani 0.42(2) 1 d P . 1
F13 F -0.1241(3) -0.4692(6) -0.1053(2) 0.104(2) Uani 1 1 d . . .
F14 F -0.0420(3) -0.3958(6) -0.0984(2) 0.117(3) Uani 1 1 d . . .
F15 F -0.1205(3) -0.3750(6) -0.1672(2) 0.123(3) Uani 1 1 d . . .
F16 F -0.1044(3) -0.1210(5) -0.0816(3) 0.098(2) Uani 1 1 d . . .
F17 F -0.0266(2) -0.2137(6) -0.0594(2) 0.110(2) Uani 1 1 d . . .
F18 F -0.0794(2) -0.1930(6) -0.1400(2) 0.115(3) Uani 1 1 d . . .
F19 F 0.0661(3) -0.3266(5) 0.5518(2) 0.107(2) Uani 1 1 d . . .
F20 F 0.1580(3) -0.3159(4) 0.5615(2) 0.0941(19) Uani 1 1 d . . .
F21 F 0.1316(3) -0.2940(5) 0.6271(2) 0.118(2) Uani 1 1 d . . .
F22 F 0.0505(3) -0.1572(6) 0.6194(3) 0.115(2) Uani 1 1 d . . .
F23 F 0.0502(2) -0.0283(7) 0.5727(2) 0.103(2) Uani 1 1 d . . .
F24 F 0.0041(2) -0.1602(6) 0.5358(3) 0.115(2) Uani 1 1 d . . .
In1 In 0.011655(19) 0.61676(3) 0.251778(18) 0.03591(15) Uani 1 1 d . . .
In2 In -0.004182(19) 0.33419(3) 0.268015(19) 0.03689(15) Uani 1 1 d . . .
In3 In 0.03732(2) 0.07396(3) 0.266433(19) 0.03843(15) Uani 1 1 d . . .
In4 In -0.05947(2) -0.14294(3) 0.214320(19) 0.03804(15) Uani 1 1 d . . .
N1 N 0.1049(3) 0.6148(5) 0.2513(2) 0.0481(16) Uani 1 1 d . . .
N2 N -0.1021(2) 0.3328(4) 0.2553(3) 0.0451(15) Uani 1 1 d . . .
O1 O 0.0576(2) 0.5655(4) 0.33406(19) 0.0495(13) Uani 1 1 d . . .
O2 O 0.0060(2) 0.4267(4) 0.33514(19) 0.0434(12) Uani 1 1 d . . .
O3 O -0.1050(2) -0.2213(4) 0.2588(2) 0.0497(13) Uani 1 1 d . A .
O4 O -0.0657(2) -0.3740(4) 0.2734(2) 0.0511(13) Uani 1 1 d . . .
O5 O -0.0042(2) 0.4682(4) 0.22997(19) 0.0495(13) Uani 1 1 d . . .
H5O H -0.0168 0.4781 0.1913 0.059 Uiso 1 1 d . . .
O6 O -0.0285(2) 0.2854(4) 0.1887(2) 0.0540(14) Uani 1 1 d . . .
O7 O -0.0237(2) 0.1219(4) 0.1896(2) 0.0530(14) Uani 1 1 d . A .
O8 O -0.0078(2) -0.0948(4) 0.1655(2) 0.0477(12) Uani 1 1 d . A .
O9 O 0.0722(2) -0.0134(4) 0.2199(2) 0.0522(13) Uani 1 1 d . A .
O10 O 0.1070(2) 0.1801(4) 0.2678(2) 0.0514(13) Uani 1 1 d . A .
O11 O 0.0929(2) 0.3280(4) 0.2981(2) 0.0499(13) Uani 1 1 d . . .
O12 O -0.0885(2) -0.2539(4) 0.15465(19) 0.0500(13) Uani 1 1 d . A .
O13 O -0.0204(2) -0.3713(4) 0.16395(19) 0.0497(13) Uani 1 1 d . . .
O14 O -0.00013(19) 0.1902(3) 0.29786(19) 0.0432(12) Uani 1 1 d . A .
H14O H 0.0038 0.1629 0.3292 0.052 Uiso 1 1 d . . .
O15 O 0.0903(2) 0.0374(4) 0.3434(2) 0.0624(16) Uani 1 1 d . A .
O16 O 0.0979(2) -0.1217(5) 0.3233(2) 0.0631(15) Uani 1 1 d . . .
O17 O -0.1390(2) -0.0667(4) 0.17075(19) 0.0491(13) Uani 1 1 d . A .
O18 O -0.1492(2) -0.0016(5) 0.2424(2) 0.0618(15) Uani 1 1 d . . .
O19 O -0.0274(2) -0.0268(4) 0.26867(19) 0.0455(12) Uani 1 1 d . A .
H19O H -0.0626 -0.0317 0.2768 0.055 Uiso 1 1 d . . .
O20 O 0.01576(19) -0.2304(4) 0.25506(19) 0.0439(12) Uani 1 1 d D . .
H20O H 0.042(2) -0.190(4) 0.2798(19) 0.032(17) Uiso 1 1 d D . .
O21 O 0.3047(10) 0.944(3) 0.2100(10) 0.147(16) Uani 0.35(2) 1 d P . .

loop_
_atom_site_aniso_label
_atom_site_aniso_U_11
_atom_site_aniso_U_22
_atom_site_aniso_U_33
_atom_site_aniso_U_23
_atom_site_aniso_U_13
_atom_site_aniso_U_12
C1 0.056(5) 0.062(6) 0.139(10) 0.043(6) 0.055(6) 0.029(5)
C2 0.058(5) 0.054(6) 0.096(7) 0.016(5) 0.041(5) 0.006(4)
C3 0.066(6) 0.051(6) 0.155(10) 0.042(6) 0.071(6) 0.016(4)
C4 0.051(5) 0.047(5) 0.115(8) 0.022(5) 0.046(5) 0.017(4)
C5 0.036(3) 0.046(5) 0.051(5) 0.002(4) 0.020(3) 0.000(3)
C6 0.056(5) 0.037(5) 0.122(9) -0.001(5) 0.035(5) -0.010(4)
C7 0.050(5) 0.032(5) 0.092(7) -0.006(4) 0.032(4) 0.003(3)
C8 0.036(4) 0.038(5) 0.136(9) -0.006(5) 0.039(5) 0.002(3)
C9 0.040(4) 0.044(5) 0.088(6) -0.003(4) 0.031(4) -0.001(3)
C10 0.034(3) 0.045(5) 0.055(5) 0.001(4) 0.014(3) 0.000(3)
C11 0.034(4) 0.048(5) 0.043(4) -0.005(4) 0.020(3) 0.002(3)
C12 0.045(4) 0.049(5) 0.039(4) 0.005(3) 0.017(3) 0.001(3)
C13 0.054(5) 0.058(5) 0.047(5) 0.011(4) 0.019(4) -0.013(4)
C14 0.043(4) 0.070(6) 0.053(5) 0.010(4) 0.017(4) 0.000(4)
C15 0.049(5) 0.072(6) 0.057(5) 0.014(5) 0.014(4) -0.004(4)
C16 0.060(5) 0.074(6) 0.050(5) 0.016(4) 0.021(4) -0.003(4)
C17 0.045(4) 0.072(6) 0.044(5) 0.014(4) 0.026(4) 0.010(4)
C18 0.044(4) 0.101(7) 0.037(5) 0.016(4) 0.020(4) 0.009(4)
C19 0.066(6) 0.107(9) 0.059(7) 0.024(6) 0.023(5) 0.007(6)
C20 0.058(6) 0.112(9) 0.069(7) 0.030(6) 0.042(5) 0.038(6)
C21 0.052(5) 0.082(6) 0.047(5) 0.023(4) 0.029(4) 0.016(4)
C22 0.061(5) 0.061(6) 0.054(5) 0.024(4) 0.028(4) 0.018(4)
C23 0.085(6) 0.092(7) 0.073(7) 0.038(6) 0.057(5) 0.041(5)
C24 0.056(5) 0.048(5) 0.058(5) 0.014(4) 0.029(4) 0.012(4)
C25 0.078(6) 0.074(6) 0.079(7) 0.032(5) 0.052(5) 0.030(5)
C26 0.047(4) 0.046(5) 0.055(5) 0.012(4) 0.030(4) 0.016(3)
C27 0.040(4) 0.039(5) 0.056(5) 0.000(4) 0.016(4) 0.006(3)
C28 0.046(4) 0.044(5) 0.037(4) 0.005(4) 0.019(3) 0.001(3)
C29 0.048(4) 0.052(5) 0.029(4) 0.005(3) 0.017(3) 0.005(3)
C30 0.087(6) 0.064(6) 0.039(5) -0.003(4) 0.015(4) 0.026(5)
C31 0.050(4) 0.063(5) 0.040(5) 0.000(4) 0.007(4) -0.001(4)
C32 0.090(7) 0.115(9) 0.049(6) 0.020(6) 0.021(5) 0.059(6)
C33 0.056(5) 0.090(7) 0.040(5) -0.018(5) 0.017(4) -0.008(5)
C34 0.047(5) 0.141(10) 0.031(5) -0.006(6) 0.011(4) 0.027(5)
C38 0.055(5) 0.102(7) 0.036(5) 0.004(5) 0.020(4) 0.017(5)
C39 0.047(5) 0.122(9) 0.047(6) 0.006(5) 0.021(4) 0.003(5)
C40 0.067(6) 0.084(7) 0.033(5) -0.012(4) 0.023(4) 0.000(4)
C41 0.051(5) 0.069(6) 0.045(5) -0.004(4) 0.021(4) -0.011(4)
C42 0.052(5) 0.067(6) 0.049(5) -0.007(4) 0.026(4) -0.007(4)
C43 0.049(4) 0.049(5) 0.037(4) 0.000(3) 0.020(3) 0.002(3)
C44 0.057(5) 0.044(5) 0.045(5) 0.011(4) 0.026(4) 0.015(4)
C45 0.038(4) 0.042(5) 0.034(4) 0.002(3) 0.009(3) -0.004(3)
C46 0.033(4) 0.052(5) 0.043(5) 0.000(4) 0.013(3) 0.002(3)
C47 0.039(4) 0.087(7) 0.065(6) -0.024(5) 0.011(4) 0.004(4)
C48 0.032(4) 0.063(5) 0.051(5) -0.019(4) 0.013(3) -0.005(3)
C49 0.051(5) 0.062(5) 0.057(5) 0.017(4) 0.014(4) -0.006(4)
C50 0.042(4) 0.101(8) 0.065(6) 0.030(5) 0.011(4) -0.015(4)
C51 0.042(4) 0.062(5) 0.046(5) 0.010(4) 0.014(4) 0.001(4)
C52 0.046(4) 0.093(7) 0.037(4) 0.009(4) 0.014(3) 0.008(4)
C53 0.079(8) 0.152(12) 0.044(6) -0.009(7) 0.022(5) 0.038(8)
C54 0.040(5) 0.162(12) 0.049(6) 0.027(7) 0.013(4) -0.021(6)
C55 0.038(4) 0.064(5) 0.043(5) 0.005(4) 0.011(3) 0.001(4)
C56 0.063(5) 0.072(6) 0.043(5) -0.006(4) 0.019(4) 0.023(4)
C57 0.046(4) 0.057(5) 0.045(5) 0.006(4) 0.010(4) 0.008(4)
C58 0.067(5) 0.059(5) 0.039(5) 0.005(4) 0.016(4) 0.020(4)
C59 0.052(4) 0.049(5) 0.038(5) 0.003(4) 0.013(3) 0.004(3)
C60 0.040(4) 0.044(4) 0.037(4) -0.001(3) 0.014(3) -0.004(3)
C61 0.043(4) 0.050(5) 0.045(5) 0.004(4) 0.011(4) -0.007(4)
C62 0.048(5) 0.062(6) 0.043(5) -0.002(4) 0.001(4) -0.012(4)
C63 0.053(4) 0.051(5) 0.043(5) -0.001(4) 0.017(4) 0.001(4)
C64 0.069(5) 0.053(5) 0.054(6) 0.003(4) 0.024(4) -0.001(4)
C65 0.079(6) 0.050(5) 0.057(6) -0.005(4) 0.022(5) -0.012(4)
C66 0.074(6) 0.060(6) 0.054(6) -0.011(4) 0.026(4) 0.004(4)
C67 0.071(6) 0.070(6) 0.053(6) 0.004(5) 0.019(4) -0.024(5)
C68 0.048(4) 0.065(6) 0.044(5) 0.000(4) 0.015(4) -0.006(4)
C69 0.051(5) 0.083(7) 0.057(6) 0.002(5) 0.018(4) -0.021(4)
C70 0.118(9) 0.072(7) 0.059(7) 0.001(5) 0.034(6) -0.039(7)
C71 0.043(6) 0.159(12) 0.069(8) -0.002(8) 0.020(5) -0.024(7)
C72 0.045(4) 0.063(5) 0.047(5) -0.007(4) 0.017(4) 0.010(4)
C73 0.055(5) 0.080(6) 0.057(6) 0.016(5) 0.028(4) 0.016(4)
C74 0.053(5) 0.073(6) 0.055(5) 0.001(4) 0.033(4) 0.007(4)
C75 0.042(4) 0.085(6) 0.052(5) 0.020(5) 0.025(4) 0.016(4)
C76 0.045(4) 0.062(5) 0.055(5) 0.011(4) 0.017(4) 0.011(4)
C77 0.045(4) 0.049(5) 0.043(5) -0.002(4) 0.017(3) 0.011(3)
C78 0.048(4) 0.041(4) 0.046(5) 0.010(4) 0.019(4) -0.005(3)
F1 0.063(3) 0.177(6) 0.058(4) 0.045(4) 0.002(3) 0.014(4)
F2 0.052(3) 0.179(7) 0.088(4) 0.038(4) 0.035(3) -0.001(3)
F3 0.079(4) 0.112(5) 0.055(3) 0.004(3) 0.009(3) -0.020(3)
F4 0.084(4) 0.158(6) 0.089(4) 0.042(4) 0.054(3) 0.065(4)
F5 0.108(5) 0.103(5) 0.095(5) 0.006(4) 0.050(4) 0.029(4)
F6 0.113(4) 0.150(6) 0.071(4) 0.033(4) 0.064(3) 0.057(4)
F7A 0.075(10) 0.144(15) 0.081(8) 0.003(9) 0.036(7) -0.037(9)
F8A 0.043(6) 0.27(2) 0.049(7) -0.011(11) 0.018(5) -0.021(10)
F9A 0.068(8) 0.26(2) 0.065(8) -0.029(13) 0.044(6) -0.016(12)
F10A 0.118(13) 0.22(2) 0.076(10) -0.019(15) 0.020(9) 0.113(15)
F11A 0.16(3) 0.093(18) 0.043(13) 0.016(13) 0.004(15) 0.07(2)
F12A 0.115(13) 0.172(19) 0.052(8) 0.011(10) 0.011(8) 0.076(12)
C37A 0.078(16) 0.19(3) 0.044(13) -0.032(17) 0.007(12) 0.063(19)
C36A 0.040(5) 0.162(12) 0.049(6) 0.027(7) 0.013(4) -0.021(6)
C35A 0.046(4) 0.093(7) 0.037(4) 0.009(4) 0.014(3) 0.008(4)
F7B 0.032(14) 0.22(4) 0.034(14) -0.021(19) 0.006(10) -0.013(16)
F8B 0.050(9) 0.24(3) 0.052(11) -0.011(16) 0.010(7) 0.000(15)
F9B 0.044(8) 0.31(4) 0.070(14) -0.07(2) 0.032(9) 0.007(18)
F10B 0.17(2) 0.16(2) 0.059(10) 0.002(14) 0.015(13) 0.14(2)
F11B 0.15(2) 0.075(13) 0.074(15) 0.010(10) 0.053(16) 0.031(13)
F12B 0.18(3) 0.137(19) 0.028(9) 0.021(10) 0.027(11) 0.101(17)
C37B 0.079(8) 0.152(12) 0.044(6) -0.009(7) 0.022(5) 0.038(8)
C36B 0.040(5) 0.162(12) 0.049(6) 0.027(7) 0.013(4) -0.021(6)
C35B 0.029(11) 0.09(2) 0.030(11) 0.013(13) 0.008(8) 0.002(11)
F13 0.113(5) 0.113(5) 0.076(4) -0.027(4) 0.021(4) 0.032(4)
F14 0.072(4) 0.209(8) 0.077(4) 0.005(4) 0.034(3) 0.061(4)
F15 0.114(5) 0.210(8) 0.044(4) -0.003(4) 0.026(3) 0.068(5)
F16 0.080(4) 0.111(5) 0.095(5) 0.023(4) 0.023(3) -0.035(4)
F17 0.043(3) 0.193(7) 0.079(4) 0.040(4) 0.005(3) -0.024(3)
F18 0.056(3) 0.217(8) 0.076(4) 0.057(4) 0.029(3) -0.011(4)
F19 0.115(5) 0.109(5) 0.088(4) -0.003(3) 0.026(4) -0.071(4)
F20 0.123(5) 0.065(4) 0.081(4) 0.010(3) 0.021(4) -0.009(3)
F21 0.170(6) 0.102(5) 0.070(4) 0.016(4) 0.029(4) -0.054(4)
F22 0.088(4) 0.196(8) 0.082(5) -0.012(4) 0.055(3) -0.046(4)
F23 0.063(3) 0.163(7) 0.089(5) -0.012(5) 0.035(3) 0.012(4)
F24 0.055(3) 0.194(7) 0.092(5) -0.020(4) 0.022(3) -0.041(4)
In1 0.0354(3) 0.0341(3) 0.0403(3) 0.0019(2) 0.0162(2) 0.00150(19)
In2 0.0336(3) 0.0346(3) 0.0428(3) -0.0007(2) 0.0141(2) -0.00017(18)
In3 0.0397(3) 0.0363(3) 0.0386(3) -0.0011(2) 0.0134(2) 0.0004(2)
In4 0.0404(3) 0.0334(3) 0.0432(3) 0.0011(2) 0.0187(2) 0.00133(19)
N1 0.045(3) 0.049(4) 0.056(4) 0.006(3) 0.026(3) 0.001(3)
N2 0.041(3) 0.034(4) 0.062(4) -0.001(3) 0.020(3) -0.004(3)
O1 0.054(3) 0.046(3) 0.042(3) 0.003(2) 0.010(2) -0.010(2)
O2 0.043(3) 0.045(3) 0.046(3) 0.001(2) 0.021(2) -0.004(2)
O3 0.053(3) 0.044(3) 0.063(3) 0.009(3) 0.034(3) 0.003(2)
O4 0.056(3) 0.046(3) 0.065(4) 0.003(3) 0.038(3) 0.004(3)
O5 0.061(3) 0.051(3) 0.040(3) 0.004(2) 0.023(2) 0.001(2)
O6 0.082(4) 0.034(3) 0.045(3) -0.003(2) 0.023(3) 0.002(3)
O7 0.067(3) 0.036(3) 0.046(3) -0.001(2) 0.008(3) -0.003(2)
O8 0.048(3) 0.047(3) 0.053(3) 0.002(2) 0.025(2) 0.000(2)
O9 0.053(3) 0.058(3) 0.048(3) -0.013(3) 0.021(3) 0.003(2)
O10 0.045(3) 0.058(4) 0.054(3) -0.009(3) 0.021(2) -0.011(2)
O11 0.035(3) 0.046(3) 0.067(4) 0.003(3) 0.016(2) 0.004(2)
O12 0.046(3) 0.061(4) 0.048(3) -0.013(3) 0.022(2) 0.001(2)
O13 0.061(3) 0.046(3) 0.040(3) 0.006(2) 0.016(2) 0.011(3)
O14 0.047(3) 0.038(3) 0.050(3) 0.008(2) 0.023(2) 0.003(2)
O15 0.065(3) 0.052(4) 0.057(4) 0.012(3) 0.007(3) -0.005(3)
O16 0.062(3) 0.071(4) 0.044(3) -0.005(3) 0.004(3) -0.009(3)
O17 0.048(3) 0.054(3) 0.048(3) -0.002(3) 0.020(2) 0.012(2)
O18 0.052(3) 0.087(4) 0.045(4) 0.001(3) 0.016(3) 0.015(3)
O19 0.046(3) 0.046(3) 0.051(3) 0.001(2) 0.025(2) 0.002(2)
O20 0.036(3) 0.042(3) 0.051(3) -0.001(2) 0.013(2) -0.006(2)
O21 0.080(16) 0.25(4) 0.10(2) -0.05(2) 0.029(13) -0.018(18)

loop_
_atom_type_symbol
_atom_type_description
_atom_type_scat_dispersion_real
_atom_type_scat_dispersion_imag
_atom_type_scat_source
C C 0.0181 0.0091 'International Tables Vol C Tables 4.2.6.8 and 6.1.1.4'
H H 0.0000 0.0000 'International Tables Vol C Tables 4.2.6.8 and 6.1.1.4'
N N 0.0311 0.0180 'International Tables Vol C Tables 4.2.6.8 and 6.1.1.4'
O O 0.0492 0.0322 'International Tables Vol C Tables 4.2.6.8 and 6.1.1.4'
F F 0.0727 0.0534 'International Tables Vol C Tables 4.2.6.8 and 6.1.1.4'
In In 0.0822 5.0449 'International Tables Vol C Tables 4.2.6.8 and 6.1.1.4'

loop_
_geom_angle_atom_site_label_1
_geom_angle_atom_site_label_2
_geom_angle_atom_site_label_3
_geom_angle
_geom_angle_site_symmetry_1
_geom_angle_site_symmetry_3
N1 C1 C3 124.1(8) . .
N1 C1 H1 117.9 . .
C3 C1 H1 117.9 . .
N1 C2 C4 123.0(8) . .
N1 C2 H2 118.5 . .
C4 C2 H2 118.5 . .
C1 C3 C5 119.9(8) . .
C1 C3 H3 120.0 . .
C5 C3 H3 120.0 . .
C2 C4 C5 120.0(7) . .
C2 C4 H4 120.0 . .
C5 C4 H4 120.0 . .
C3 C5 C4 116.3(7) . .
C3 C5 C5 122.5(5) . 2
C4 C5 C5 121.1(5) . 2
N2 C6 C8 122.4(7) . .
N2 C6 H6 118.8 . .
C8 C6 H6 118.8 . .
N2 C7 C9 123.6(7) . .
N2 C7 H7 118.2 . .
C9 C7 H7 118.2 . .
C6 C8 C10 121.2(7) . .
C6 C8 H8 119.4 . .
C10 C8 H8 119.4 . .
C10 C9 C7 119.5(7) . .
C10 C9 H9 120.3 . .
C7 C9 H9 120.3 . .
C9 C10 C8 116.0(7) . .
C9 C10 C10 121.9(4) . 2_455
C8 C10 C10 122.1(5) . 2_455
O1 C11 O2 125.7(6) . .
O1 C11 C12 118.5(6) . .
O2 C11 C12 115.8(7) . .
C14 C12 C13 118.1(7) . .
C14 C12 C11 119.9(7) . .
C13 C12 C11 121.9(7) . .
C12 C13 C15 120.3(7) . .
C12 C13 H13 119.9 . .
C15 C13 H13 119.9 . .
C16 C14 C12 121.4(7) . .
C16 C14 H14 119.3 . .
C12 C14 H14 119.3 . .
C17 C15 C13 121.4(7) . .
C17 C15 H15 119.3 . .
C13 C15 H15 119.3 . .
C14 C16 C17 121.0(8) . .
C14 C16 H16 119.5 . .
C17 C16 H16 119.5 . .
C15 C17 C16 117.7(7) . .
C15 C17 C18 125.0(7) . .
C16 C17 C18 117.0(7) . .
C21 C18 C19 106.1(7) 3_556 .
C21 C18 C17 112.9(6) 3_556 .
C19 C18 C17 112.5(7) . .
C21 C18 C20 113.1(8) 3_556 .
C19 C18 C20 107.0(8) . .
C17 C18 C20 105.2(7) . .
F1 C19 F2 107.6(8) . .
F1 C19 F3 105.7(9) . .
F2 C19 F3 105.3(9) . .
F1 C19 C18 112.7(9) . .
F2 C19 C18 114.7(9) . .
F3 C19 C18 110.2(8) . .
F4 C20 F5 107.2(9) . .
F4 C20 F6 106.7(7) . .
F5 C20 F6 107.5(10) . .
F4 C20 C18 113.1(9) . .
F5 C20 C18 110.8(7) . .
F6 C20 C18 111.3(8) . .
C22 C21 C23 118.0(7) . .
C22 C21 C18 121.2(7) . 3_556
C23 C21 C18 120.8(7) . 3_556
C24 C22 C21 121.7(7) . .
C24 C22 H22 119.2 . .
C21 C22 H22 119.2 . .
C25 C23 C21 119.2(8) . .
C25 C23 H23 120.4 . .
C21 C23 H23 120.4 . .
C22 C24 C26 121.2(7) . .
C22 C24 H24 119.4 . .
C26 C24 H24 119.4 . .
C26 C25 C23 121.6(8) . .
C26 C25 H25 119.2 . .
C23 C25 H25 119.2 . .
C25 C26 C24 118.2(7) . .
C25 C26 C27 120.1(7) . .
C24 C26 C27 121.7(7) . .
O3 C27 O4 125.6(7) . .
O3 C27 C26 116.8(7) . .
O4 C27 C26 117.6(7) . .
O7 C28 O6 125.4(7) . .
O7 C28 C29 117.6(7) . .
O6 C28 C29 117.0(7) . .
C30 C29 C31 119.3(7) . .
C30 C29 C28 119.6(7) . .
C31 C29 C28 121.0(7) . .
C29 C30 C32 119.3(8) . .
C29 C30 H30 120.3 . .
C32 C30 H30 120.3 . .
C33 C31 C29 120.7(8) . .
C33 C31 H31 119.7 . .
C29 C31 H31 119.7 . .
C34 C32 C30 122.5(9) . .
C34 C32 H32 118.7 . .
C30 C32 H32 118.7 . .
C31 C33 C34 120.6(9) . .
C31 C33 H33 119.7 . .
C34 C33 H33 119.7 . .
C32 C34 C33 117.5(8) . .
C32 C34 C35B 113.6(15) . 3
C33 C34 C35B 128.5(14) . 3
C32 C34 C35A 132.9(12) . 3
C33 C34 C35A 108.8(12) . 3
C35B C34 C35A 24.7(10) 3 3
C39 C38 C40 117.6(8) . .
C39 C38 C35A 117.0(11) . .
C40 C38 C35A 125.3(11) . .
C39 C38 C35B 131.9(10) . .
C40 C38 C35B 108.4(11) . .
C35A C38 C35B 24.3(9) . .
C41 C39 C38 121.6(8) . .
C41 C39 H39 119.2 . .
C38 C39 H39 119.2 . .
C42 C40 C38 120.2(8) . .
C42 C40 H40 119.9 . .
C38 C40 H40 119.9 . .
C43 C41 C39 120.9(8) . .
C43 C41 H41 119.5 . .
C39 C41 H41 119.5 . .
C43 C42 C40 120.6(7) . .
C43 C42 H42 119.7 . .
C40 C42 H42 119.7 . .
C41 C43 C42 119.0(7) . .
C41 C43 C44 121.0(7) . .
C42 C43 C44 120.0(7) . .
O8 C44 O9 126.7(7) . .
O8 C44 C43 118.6(7) . .
O9 C44 C43 114.7(7) . .
O11 C45 O10 126.2(6) . .
O11 C45 C46 116.9(6) . .
O10 C45 C46 116.9(6) . .
C48 C46 C47 118.7(6) . .
C48 C46 C45 120.6(7) . .
C47 C46 C45 120.7(7) . .
C46 C47 C50 121.4(8) . 4_656
C46 C47 H47 119.3 . .
C50 C47 H47 119.3 4_656 .
C46 C48 C49 121.2(7) . 4_656
C46 C48 H48 119.4 . .
C49 C48 H48 119.4 4_656 .
C48 C49 C51 120.7(7) 4 .
C48 C49 H49 119.6 4 .
C51 C49 H49 119.6 . .
C47 C50 C51 120.3(8) 4 .
C47 C50 H50 119.9 4 .
C51 C50 H50 119.9 . .
C50 C51 C49 117.7(7) . .
C50 C51 C52 123.1(7) . .
C49 C51 C52 119.1(7) . .
C53 C52 C51 107.2(7) . .
C53 C52 C55 113.2(8) . .
C51 C52 C55 111.9(6) . .
C53 C52 C54 108.2(9) . .
C51 C52 C54 111.7(7) . .
C55 C52 C54 104.7(7) . .
F14 C53 F13 108.4(11) . .
F14 C53 F15 107.3(9) . .
F13 C53 F15 106.5(11) . .
F14 C53 C52 113.3(10) . .
F13 C53 C52 110.0(9) . .
F15 C53 C52 111.0(10) . .
F16 C54 F18 108.7(10) . .
F16 C54 F17 108.5(10) . .
F18 C54 F17 106.2(8) . .
F16 C54 C52 111.9(8) . .
F18 C54 C52 112.2(10) . .
F17 C54 C52 109.1(9) . .
C56 C55 C57 117.3(7) . .
C56 C55 C52 125.0(8) . .
C57 C55 C52 117.5(7) . .
C58 C56 C55 120.9(8) . .
C58 C56 H56 119.5 . .
C55 C56 H56 119.5 . .
C59 C57 C55 121.6(7) . .
C59 C57 H57 119.2 . .
C55 C57 H57 119.2 . .
C60 C58 C56 120.9(7) . .
C60 C58 H58 119.5 . .
C56 C58 H58 119.5 . .
C57 C59 C60 119.9(7) . .
C57 C59 H59 120.0 . .
C60 C59 H59 120.0 . .
C58 C60 C59 119.3(7) . .
C58 C60 C61 122.1(7) . .
C59 C60 C61 118.6(7) . .
O13 C61 O12 125.4(7) . .
O13 C61 C60 117.8(7) . .
O12 C61 C60 116.8(6) . .
O16 C62 O15 123.3(8) . .
O16 C62 C63 120.2(8) . .
O15 C62 C63 116.5(8) . .
C64 C63 C65 119.9(8) . .
C64 C63 C62 120.6(8) . .
C65 C63 C62 119.5(7) . .
C63 C64 C66 119.5(8) . .
C63 C64 H64 120.2 . .
C66 C64 H64 120.2 . .
C67 C65 C63 120.2(8) . .
C67 C65 H65 119.9 . .
C63 C65 H65 119.9 . .
C64 C66 C68 121.6(8) . .
C64 C66 H66 119.2 . .
C68 C66 H66 119.2 . .
C65 C67 C68 121.3(8) . .
C65 C67 H67 119.3 . .
C68 C67 H67 119.3 . .
C67 C68 C66 117.4(8) . .
C67 C68 C69 125.8(8) . .
C66 C68 C69 116.8(8) . .
C68 C69 C71 107.2(8) . .
C68 C69 C72 109.2(7) . 4_656
C71 C69 C72 113.8(8) . 4_656
C68 C69 C70 112.5(8) . .
C71 C69 C70 106.7(9) . .
C72 C69 C70 107.6(7) 4_656 .
F19 C70 F21 107.0(8) . .
F19 C70 F20 106.9(9) . .
F21 C70 F20 106.0(10) . .
F19 C70 C69 113.6(10) . .
F21 C70 C69 111.9(9) . .
F20 C70 C69 111.0(8) . .
F24 C71 F23 105.8(10) . .
F24 C71 F22 105.9(8) . .
F23 C71 F22 104.5(10) . .
F24 C71 C69 113.2(10) . .
F23 C71 C69 111.8(9) . .
F22 C71 C69 114.9(10) . .
C74 C72 C73 117.9(7) . .
C74 C72 C69 124.5(8) . 4
C73 C72 C69 117.6(8) . 4
C75 C73 C72 122.1(8) . .
C75 C73 H73 119.0 . .
C72 C73 H73 119.0 . .
C72 C74 C76 120.1(8) . .
C72 C74 H74 119.9 . .
C76 C74 H74 119.9 . .
C73 C75 C77 119.8(8) . .
C73 C75 H75 120.1 . .
C77 C75 H75 120.1 . .
C77 C76 C74 120.9(8) . .
C77 C76 H76 119.5 . .
C74 C76 H76 119.5 . .
C75 C77 C76 119.0(7) . .
C75 C77 C78 120.5(7) . .
C76 C77 C78 120.5(7) . .
O18 C78 O17 126.7(7) . .
O18 C78 C77 117.9(7) . .
O17 C78 C77 115.4(7) . .
F10A C37A F11A 103(3) . .
F10A C37A F12A 105.3(17) . .
F11A C37A F12A 105(3) . .
F10A C37A C35A 116(3) . .
F11A C37A C35A 111.0(19) . .
F12A C37A C35A 114(2) . .
F7A C36A F8A 119(5) . .
F7A C36A F9A 104(3) . .
F8A C36A F9A 115(4) . .
F7A C36A C35A 102(3) . .
F8A C36A C35A 113(3) . .
F9A C36A C35A 101(4) . .
C37A C35A C38 102.9(17) . .
C37A C35A C34 106.6(18) . 3
C38 C35A C34 108.1(14) . 3
C37A C35A C36A 105(2) . .
C38 C35A C36A 115(2) . .
C34 C35A C36A 118(2) 3 .
F12B C37B F11B 117(8) . .
F12B C37B F10B 113(6) . .
F11B C37B F10B 99(7) . .
F12B C37B C35B 116(8) . .
F11B C37B C35B 103(5) . .
F10B C37B C35B 106(5) . .
F7B C36B F9B 108(3) . .
F7B C36B F8B 119(4) . .
F9B C36B F8B 102(3) . .
F7B C36B C35B 113(3) . .
F9B C36B C35B 104(3) . .
F8B C36B C35B 109(3) . .
C34 C35B C38 109.0(16) 3 .
C34 C35B C36B 99.5(17) 3 .
C38 C35B C36B 102(2) . .
C34 C35B C37B 126(4) 3 .
C38 C35B C37B 108(3) . .
C36B C35B C37B 110(4) . .
O20 In1 O5 166.51(19) 1_565 .
O20 In1 O4 87.91(19) 1_565 1_565
O5 In1 O4 92.7(2) . 1_565
O20 In1 O1 105.44(19) 1_565 .
O5 In1 O1 88.02(19) . .
O4 In1 O1 84.50(19) 1_565 .
O20 In1 O13 88.16(19) 1_565 1_565
O5 In1 O13 78.78(18) . 1_565
O4 In1 O13 106.97(19) 1_565 1_565
O1 In1 O13 162.74(18) . 1_565
O20 In1 N1 88.8(2) 1_565 .
O5 In1 N1 93.9(2) . .
O4 In1 N1 165.2(2) 1_565 .
O1 In1 N1 82.5(2) . .
O13 In1 N1 87.3(2) 1_565 .
O5 In2 O14 171.6(2) . .
O5 In2 O6 78.91(19) . .
O14 In2 O6 93.97(19) . .
O5 In2 O2 84.61(18) . .
O14 In2 O2 103.09(18) . .
O6 In2 O2 161.24(19) . .
O5 In2 O11 91.56(19) . .
O14 In2 O11 85.71(18) . .
O6 In2 O11 103.5(2) . .
O2 In2 O11 85.72(19) . .
O5 In2 N2 96.9(2) . .
O14 In2 N2 87.18(19) . .
O6 In2 N2 87.4(2) . .
O2 In2 N2 85.8(2) . .
O11 In2 N2 167.4(2) . .
O19 In3 O15 90.5(2) . .
O19 In3 O9 97.0(2) . .
O15 In3 O9 104.2(2) . .
O19 In3 O14 91.90(18) . .
O15 In3 O14 87.7(2) . .
O9 In3 O14 165.04(19) . .
O19 In3 O7 88.20(19) . .
O15 In3 O7 173.8(2) . .
O9 In3 O7 82.0(2) . .
O14 In3 O7 86.26(19) . .
O19 In3 O10 177.51(19) . .
O15 In3 O10 87.2(2) . .
O9 In3 O10 84.4(2) . .
O14 In3 O10 87.16(19) . .
O7 In3 O10 94.04(19) . .
O19 In4 O20 90.77(19) . .
O19 In4 O17 93.78(19) . .
O20 In4 O17 175.05(19) . .
O19 In4 O12 174.7(2) . .
O20 In4 O12 89.81(19) . .
O17 In4 O12 85.85(19) . .
O19 In4 O3 95.47(19) . .
O20 In4 O3 87.02(18) . .
O17 In4 O3 90.59(19) . .
O12 In4 O3 89.8(2) . .
O19 In4 O8 93.73(19) . .
O20 In4 O8 85.25(18) . .
O17 In4 O8 96.40(19) . .
O12 In4 O8 81.08(19) . .
O3 In4 O8 168.05(19) . .
C1 N1 C2 116.7(7) . .
C1 N1 In1 121.1(5) . .
C2 N1 In1 122.3(5) . .
C7 N2 C6 117.2(7) . .
C7 N2 In2 122.1(5) . .
C6 N2 In2 120.3(5) . .
C11 O1 In1 128.5(4) . .
C11 O2 In2 127.0(4) . .
C27 O3 In4 132.3(5) . .
C27 O4 In1 135.0(5) . 1_545
In1 O5 In2 136.2(3) . .
In1 O5 H5O 97.5 . .
In2 O5 H5O 126.1 . .
C28 O6 In2 132.9(5) . .
C28 O7 In3 136.1(5) . .
C44 O8 In4 129.7(5) . .
C44 O9 In3 128.6(5) . .
C45 O10 In3 130.5(5) . .
C45 O11 In2 127.3(4) . .
C61 O12 In4 132.2(4) . .
C61 O13 In1 124.8(5) . 1_545
In2 O14 In3 119.2(2) . .
In2 O14 H14O 136.0 . .
In3 O14 H14O 99.8 . .
C62 O15 In3 115.1(5) . .
C78 O17 In4 119.4(5) . .
In3 O19 In4 123.4(2) . .
In3 O19 H19O 142.2 . .
In4 O19 H19O 89.0 . .
In1 O20 In4 120.9(2) 1_545 .
In1 O20 H20O 130(4) 1_545 .
In4 O20 H20O 106(4) . .

loop_
_geom_bond_atom_site_label_1
_geom_bond_atom_site_label_2
_geom_bond_distance
_geom_bond_site_symmetry_2
C1 N1 1.323(10) .
C1 C3 1.355(11) .
C1 H1 0.9300 .
C2 N1 1.323(10) .
C2 C4 1.367(11) .
C2 H2 0.9300 .
C3 C5 1.368(11) .
C3 H3 0.9300 .
C4 C5 1.387(11) .
C4 H4 0.9300 .
C5 C5 1.473(14) 2
C6 N2 1.331(10) .
C6 C8 1.362(11) .
C6 H6 0.9300 .
C7 N2 1.319(9) .
C7 C9 1.382(10) .
C7 H7 0.9300 .
C8 C10 1.380(10) .
C8 H8 0.9300 .
C9 C10 1.379(10) .
C9 H9 0.9300 .
C10 C10 1.463(14) 2_455
C11 O1 1.260(9) .
C11 O2 1.271(8) .
C11 C12 1.482(10) .
C12 C14 1.379(11) .
C12 C13 1.382(10) .
C13 C15 1.396(11) .
C13 H13 0.9300 .
C14 C16 1.377(11) .
C14 H14 0.9300 .
C15 C17 1.378(11) .
C15 H15 0.9300 .
C16 C17 1.386(11) .
C16 H16 0.9300 .
C17 C18 1.547(11) .
C18 C21 1.530(11) 3_556
C18 C19 1.537(14) .
C18 C20 1.561(14) .
C19 F1 1.320(10) .
C19 F2 1.339(11) .
C19 F3 1.349(12) .
C20 F4 1.327(10) .
C20 F5 1.327(12) .
C20 F6 1.333(10) .
C21 C22 1.368(11) .
C21 C23 1.415(11) .
C21 C18 1.530(11) 3_556
C22 C24 1.364(11) .
C22 H22 0.9300 .
C23 C25 1.392(11) .
C23 H23 0.9300 .
C24 C26 1.383(10) .
C24 H24 0.9300 .
C25 C26 1.366(11) .
C25 H25 0.9300 .
C26 C27 1.482(11) .
C27 O3 1.252(9) .
C27 O4 1.266(9) .
C28 O7 1.227(8) .
C28 O6 1.252(9) .
C28 C29 1.503(10) .
C29 C30 1.356(11) .
C29 C31 1.379(11) .
C30 C32 1.400(12) .
C30 H30 0.9300 .
C31 C33 1.379(11) .
C31 H31 0.9300 .
C32 C34 1.353(14) .
C32 H32 0.9300 .
C33 C34 1.392(14) .
C33 H33 0.9300 .
C34 C35B 1.51(2) 3
C34 C35A 1.59(2) 3
C38 C39 1.387(13) .
C38 C40 1.400(12) .
C38 C35A 1.54(2) .
C38 C35B 1.61(3) .
C39 C41 1.369(11) .
C39 H39 0.9300 .
C40 C42 1.391(11) .
C40 H40 0.9300 .
C41 C43 1.368(10) .
C41 H41 0.9300 .
C42 C43 1.382(11) .
C42 H42 0.9300 .
C43 C44 1.501(10) .
C44 O8 1.239(9) .
C44 O9 1.280(9) .
C45 O11 1.244(8) .
C45 O10 1.254(8) .
C45 C46 1.523(9) .
C46 C48 1.366(10) .
C46 C47 1.371(11) .
C47 C50 1.386(11) 4_656
C47 H47 0.9300 .
C48 C49 1.374(10) 4_656
C48 H48 0.9300 .
C49 C48 1.374(10) 4
C49 C51 1.401(11) .
C49 H49 0.9300 .
C50 C47 1.386(11) 4
C50 C51 1.385(11) .
C50 H50 0.9300 .
C51 C52 1.530(10) .
C52 C53 1.527(15) .
C52 C55 1.544(11) .
C52 C54 1.590(14) .
C53 F14 1.333(12) .
C53 F13 1.332(15) .
C53 F15 1.341(11) .
C54 F16 1.306(14) .
C54 F18 1.319(11) .
C54 F17 1.345(10) .
C55 C56 1.392(11) .
C55 C57 1.409(11) .
C56 C58 1.386(11) .
C56 H56 0.9300 .
C57 C59 1.376(10) .
C57 H57 0.9300 .
C58 C60 1.376(11) .
C58 H58 0.9300 .
C59 C60 1.391(10) .
C59 H59 0.9300 .
C60 C61 1.500(11) .
C61 O13 1.247(9) .
C61 O12 1.262(9) .
C62 O16 1.252(10) .
C62 O15 1.289(10) .
C62 C63 1.498(11) .
C63 C64 1.368(11) .
C63 C65 1.395(11) .
C64 C66 1.389(12) .
C64 H64 0.9300 .
C65 C67 1.367(12) .
C65 H65 0.9300 .
C66 C68 1.396(12) .
C66 H66 0.9300 .
C67 C68 1.393(12) .
C67 H67 0.9300 .
C68 C69 1.516(12) .
C69 C71 1.517(15) .
C69 C72 1.530(11) 4_656
C69 C70 1.544(14) .
C70 F19 1.332(11) .
C70 F21 1.334(11) .
C70 F20 1.338(13) .
C71 F24 1.333(11) .
C71 F23 1.356(14) .
C71 F22 1.367(12) .
C72 C74 1.385(12) .
C72 C73 1.403(11) .
C72 C69 1.530(11) 4
C73 C75 1.365(11) .
C73 H73 0.9300 .
C74 C76 1.391(11) .
C74 H74 0.9300 .
C75 C77 1.386(11) .
C75 H75 0.9300 .
C76 C77 1.391(11) .
C76 H76 0.9300 .
C77 C78 1.505(10) .
C78 O18 1.228(9) .
C78 O17 1.282(9) .
F7A C36A 1.36(6) .
F8A C36A 1.15(4) .
F9A C36A 1.36(5) .
F10A C37A 1.29(3) .
F11A C37A 1.35(5) .
F12A C37A 1.34(2) .
C37A C35A 1.48(4) .
C36A C35A 1.68(5) .
C35A C34 1.59(2) 3
F7B C36B 1.23(5) .
F8B C36B 1.36(3) .
F9B C36B 1.41(4) .
F10B C37B 1.42(8) .
F11B C37B 1.35(12) .
F12B C37B 1.18(8) .
C37B C35B 1.64(11) .
C36B C35B 1.62(4) .
C35B C34 1.51(2) 3
In1 O20 2.060(5) 1_565
In1 O5 2.081(5) .
In1 O4 2.158(5) 1_565
In1 O1 2.230(5) .
In1 O13 2.250(5) 1_565
In1 N1 2.259(6) .
In2 O5 2.083(5) .
In2 O14 2.091(5) .
In2 O6 2.137(5) .
In2 O2 2.159(5) .
In2 O11 2.188(5) .
In2 N2 2.264(6) .
In3 O19 2.087(5) .
In3 O15 2.091(5) .
In3 O9 2.120(5) .
In3 O14 2.138(5) .
In3 O7 2.184(5) .
In3 O10 2.198(5) .
In4 O19 2.103(5) .
In4 O20 2.113(5) .
In4 O17 2.123(5) .
In4 O12 2.136(5) .
In4 O3 2.186(5) .
In4 O8 2.230(5) .
O4 In1 2.158(5) 1_545
O5 H5O 0.9993 .
O13 In1 2.250(5) 1_545
O14 H14O 0.9065 .
O19 H19O 0.9575 .
O20 In1 2.060(5) 1_545
O20 H20O 0.92(2) .
